data_4128776
loop_
_publ_author_name
'Zhao, Yanming'
'Qi, Shibo'
'Niu, Zheng'
'Peng, Yunlei'
'Shan, Chuan'
'Verma, Gaurav'
'Wojtas, Lukasz'
'Zhang, Zhenjie'
'Zhang, Bao'
'Feng, Yaqing'
'Chen, Yu-Sheng'
'Ma, Shengqian'

_publ_section_title
;
 Robust Corrole-Based Metal-Organic Frameworks with Rare 9-Connected
 Zr/Hf-Oxo Clusters.
;
_journal_issue 36
_journal_name_full 'Journal of the American Chemical Society'
_journal_page_first 14443
_journal_page_last 14450
_journal_paper_doi 10.1021/jacs.9b07700
_journal_volume 141
_journal_year 2019
_chemical_formula_moiety 'C120 H60 N12 O32 Zr6'
_chemical_formula_sum 'C120 H60 N12 O32 Zr6'
_chemical_formula_weight 2729.12
_space_group_crystal_system hexagonal
_space_group_IT_number 194
_space_group_name_Hall '-P 6c 2c'
_space_group_name_H-M_alt 'P 63/m m c'
_atom_sites_solution_hydrogens geom
_audit_creation_date 2019-01-31
_audit_creation_method
;
Olex2 1.2
(compiled 2018.05.29 svn.r3508 for OlexSys, GUI svn.r5506)
;
_cell_angle_alpha 90
_cell_angle_beta 90
_cell_angle_gamma 120
_cell_formula_units_Z 2
_cell_length_a 28.6282(14)
_cell_length_b 28.6282(14)
_cell_length_c 25.6439(12)
_cell_measurement_reflns_used 9847
_cell_measurement_temperature 100(2)
_cell_measurement_theta_max 74.22
_cell_measurement_theta_min 2.48
_cell_volume 18201.3(15)
_computing_cell_refinement 'SAINT V8.38A (?, 2016)'
_computing_data_reduction 'SAINT V8.38A (?, 2016)'
_computing_molecular_graphics 'Olex2 (Dolomanov et al., 2009)'
_computing_publication_material 'Olex2 (Dolomanov et al., 2009)'
_computing_structure_refinement 'XL (Sheldrick, 2008)'
_computing_structure_solution 'SHELXT 2014/5 (Sheldrick, 2014)'
_diffrn_ambient_temperature 100.02
_diffrn_measured_fraction_theta_full 0.998
_diffrn_measured_fraction_theta_max 0.997
_diffrn_measurement_device_type 'Bruker D8 Venture PHOTON II CPAD'
_diffrn_measurement_method 'omega scans'
_diffrn_radiation_monochromator mirrors
_diffrn_radiation_type CuK\a
_diffrn_radiation_wavelength 1.54178
_diffrn_reflns_av_R_equivalents 0.1269
_diffrn_reflns_av_unetI/netI 0.0256
_diffrn_reflns_Laue_measured_fraction_full 0.998
_diffrn_reflns_Laue_measured_fraction_max 0.997
_diffrn_reflns_limit_h_max 35
_diffrn_reflns_limit_h_min -34
_diffrn_reflns_limit_k_max 35
_diffrn_reflns_limit_k_min -35
_diffrn_reflns_limit_l_max 31
_diffrn_reflns_limit_l_min -32
_diffrn_reflns_number 259551
_diffrn_reflns_point_group_measured_fraction_full 0.998
_diffrn_reflns_point_group_measured_fraction_max 0.997
_diffrn_reflns_theta_full 67.679
_diffrn_reflns_theta_max 74.608
_diffrn_reflns_theta_min 2.479
_diffrn_source 'INCOATEC Imus micro-focus source'
_diffrn_standards_number 0
_exptl_absorpt_coefficient_mu 1.587
_exptl_absorpt_correction_T_max 1.0000
_exptl_absorpt_correction_T_min 0.8338
_exptl_absorpt_correction_type multi-scan
_exptl_absorpt_process_details
;
SADABS-2016/2 (Bruker,2016/2) was used for absorption correction.
wR2(int) was 0.1078 before and 0.0764 after correction.
The Ratio of minimum to maximum transmission is 0.8338.
The \l/2 correction factor is Not present.
;
_exptl_crystal_density_diffrn 0.498
_exptl_crystal_description plate
_exptl_crystal_F_000 2720
_exptl_crystal_size_max 0.07
_exptl_crystal_size_mid 0.06
_exptl_crystal_size_min 0.06
_refine_diff_density_max 0.714
_refine_diff_density_min -0.848
_refine_diff_density_rms 0.058
_refine_ls_extinction_method none
_refine_ls_goodness_of_fit_ref 1.192
_refine_ls_hydrogen_treatment constr
_refine_ls_matrix_type full
_refine_ls_number_parameters 274
_refine_ls_number_reflns 6739
_refine_ls_number_restraints 81
_refine_ls_restrained_S_all 1.208
_refine_ls_R_factor_all 0.1144
_refine_ls_R_factor_gt 0.0871
_refine_ls_shift/su_max 0.001
_refine_ls_shift/su_mean 0.000
_refine_ls_structure_factor_coef Fsqd
_refine_ls_weighting_details 'w=1/[\s^2^(Fo^2^)+(0.2000P)^2^] where P=(Fo^2^+2Fc^2^)/3'
_refine_ls_weighting_scheme calc
_refine_ls_wR_factor_gt 0.2788
_refine_ls_wR_factor_ref 0.3285
_reflns_Friedel_coverage 0.000
_reflns_number_gt 4084
_reflns_number_total 6739
_reflns_threshold_expression 'I > 2\s(I)'
_cod_data_source_file ja9b07700_si_002.cif
_cod_data_source_block zym_corrole_mof_def_0m_sq
_cod_original_cell_volume 18201(2)
_cod_database_code 4128776
_shelx_shelxl_version_number 2018/3
_shelx_space_group_comment
;
The symmetry employed for this shelxl refinement is uniquely defined
by the following loop, which should always be used as a source of
symmetry information in preference to the above space-group names.
They are only intended as comments.
;
_shelx_estimated_absorpt_t_max 0.911
_shelx_estimated_absorpt_t_min 0.897
_olex2_refinement_description
;
1. Fixed Uiso
 At 1.2 times of:
  All C(H) groups
2. Others
 Fixed Sof: Zr1(0.5) O3(0.5) O4(0.5) C12(0.5) C17(0.5) C16(0.5) H16(0.5)
 C15(0.5) H15(0.5) C14(0.5) C19(0.5) H19(0.5) C18(0.5) H18(0.5) C20(0.5)
 N22(0.5) C23(0.5) C24(0.5) H24(0.5) C25(0.5) H25(0.5) C21(0.5) C26(0.5)
 C27(0.5) H27(0.5) C28(0.5) H28(0.5) C29(0.5) N30(0.5) C31(0.25) C32(0.25)
 C33(0.25) H33(0.25) C34(0.25) H34(0.25) C35(0.25) C36(0.25) H36(0.25)
 C37(0.25) H37(0.25) C38(0.25) O39(0.5)
3.a Aromatic/amide H refined with riding coordinates:
 C16(H16), C15(H15), C19(H19), C18(H18), C24(H24), C25(H25), C27(H27),
 C28(H28), C33(H33), C34(H34), C36(H36), C37(H37)
;
_olex2_submission_special_instructions 'No special instructions were received'

loop_
_space_group_symop_operation_xyz
'x, y, z'
'-y, x-y, z'
'-x+y, -x, z'
'-x, -y, z+1/2'
'y, -x+y, z+1/2'
'x-y, x, z+1/2'
'y, x, -z'
'x-y, -y, -z'
'-x, -x+y, -z'
'-y, -x, -z+1/2'
'-x+y, y, -z+1/2'
'x, x-y, -z+1/2'
'-x, -y, -z'
'y, -x+y, -z'
'x-y, x, -z'
'x, y, -z-1/2'
'-y, x-y, -z-1/2'
'-x+y, -x, -z-1/2'
'-y, -x, z'
'-x+y, y, z'
'x, x-y, z'
'y, x, z-1/2'
'x-y, -y, z-1/2'
'-x, -x+y, z-1/2'

loop_
_atom_site_label
_atom_site_type_symbol
_atom_site_fract_x
_atom_site_fract_y
_atom_site_fract_z
_atom_site_U_iso_or_equiv
_atom_site_adp_type
_atom_site_occupancy
_atom_site_site_symmetry_order
_atom_site_calc_flag
_atom_site_refinement_flags_posn
_atom_site_refinement_flags_adp
_atom_site_refinement_flags_occupancy
_atom_site_disorder_assembly
_atom_site_disorder_group
Zr1 Zr 0.73754(2) 0.33397(2) 0.69408(2) 0.0895(3) Uani 0.5 1 d . . . A -1
O2 O 0.666667 0.333333 0.6675(4) 0.123(2) Uani 1 6 d S T P . .
O3 O 0.66797(19) 0.2648(2) 0.7240(3) 0.127(2) Uani 0.5 1 d . . . A -1
O4 O 0.7784(3) 0.2869(4) 0.69892(19) 0.155(3) Uani 0.5 1 d . . . A -1
O11 O 0.76742(12) 0.38371(6) 0.62397(8) 0.1035(10) Uani 1 2 d S T P . .
C12 C 0.7500(3) 0.4168(3) 0.6027(2) 0.0922(18) Uani 0.5 1 d . . . A -1
O13 O 0.71604(7) 0.43207(13) 0.62489(9) 0.1105(11) Uani 1 2 d S T P . .
C17 C 0.78044(17) 0.45426(18) 0.44043(16) 0.0890(17) Uani 0.5 1 d . . . A -1
C16 C 0.75149(18) 0.47288(17) 0.46904(16) 0.105(3) Uani 0.5 1 d . . . A -1
H16 H 0.737954 0.493468 0.452670 0.126 Uiso 0.5 1 calc R . . A -1
C15 C 0.7427(2) 0.46062(18) 0.52251(16) 0.101(3) Uani 0.5 1 d . . . A -1
H15 H 0.723075 0.473103 0.542292 0.122 Uiso 0.5 1 calc R . . A -1
C14 C 0.7622(2) 0.43075(19) 0.54667(18) 0.099(2) Uani 0.5 1 d . . . A -1
C19 C 0.79070(18) 0.41256(18) 0.51815(15) 0.092(2) Uani 0.5 1 d . . . A -1
H19 H 0.804134 0.391998 0.534770 0.110 Uiso 0.5 1 calc R . . A -1
C18 C 0.80008(18) 0.42421(19) 0.46463(16) 0.0940(17) Uani 0.5 1 d . . . A -1
H18 H 0.819769 0.411559 0.445147 0.113 Uiso 0.5 1 calc R . . A -1
C20 C 0.7874(2) 0.4646(2) 0.38285(16) 0.0874(16) Uani 0.5 1 d . . . A -1
N22 N 0.74641(19) 0.46650(19) 0.30136(14) 0.090(2) Uani 0.5 1 d . . . A -1
C23 C 0.6972(2) 0.4418(2) 0.27760(19) 0.0951(17) Uani 0.5 1 d . . . A -1
C24 C 0.6583(2) 0.4111(2) 0.3162(2) 0.106(2) Uani 0.5 1 d . . . A -1
H24 H 0.620522 0.389679 0.310861 0.127 Uiso 0.5 1 calc R . . A -1
C25 C 0.6846(2) 0.4178(2) 0.3625(2) 0.105(2) Uani 0.5 1 d . . . A -1
H25 H 0.668082 0.401642 0.394715 0.126 Uiso 0.5 1 calc R . . A -1
C21 C 0.7408(2) 0.45280(19) 0.35434(17) 0.096(3) Uani 0.5 1 d . . . A -1
C26 C 0.8382(2) 0.48390(19) 0.36057(16) 0.0919(17) Uani 0.5 1 d . . . A -1
C27 C 0.8879(2) 0.5016(2) 0.38577(17) 0.117(3) Uani 0.5 1 d . . . A -1
H27 H 0.893276 0.504226 0.422451 0.141 Uiso 0.5 1 calc R . . A -1
C28 C 0.9272(2) 0.51453(19) 0.34922(19) 0.126(3) Uani 0.5 1 d . . . A -1
H28 H 0.964374 0.527552 0.355796 0.151 Uiso 0.5 1 calc R . . A -1
C29 C 0.9018(2) 0.50470(19) 0.29894(16) 0.098(2) Uani 0.5 1 d . . . A -1
N30 N 0.8482(2) 0.48628(18) 0.30677(12) 0.0908(14) Uani 0.5 1 d . . . A -1
C31 C 0.9267(3) 0.5132(4) 0.250000 0.091(2) Uani 0.5 2 d S T P . .
C32 C 0.9860(3) 0.5324(2) 0.250000 0.095(3) Uani 0.5 2 d S T P A .
C33 C 1.0059(3) 0.5030(2) 0.27682(16) 0.110(4) Uani 0.25 1 d S T P A -1
H33 H 0.981670 0.470891 0.294912 0.132 Uiso 0.25 1 calc R . . A -1
C34 C 1.0606(3) 0.5206(3) 0.27688(18) 0.100(5) Uani 0.25 1 d . . . A -1
H34 H 1.074067 0.500780 0.294930 0.120 Uiso 0.25 1 calc R . . A -1
C35 C 1.0960(3) 0.5680(3) 0.250000 0.097(3) Uani 0.5 2 d S T P . .
C36 C 1.0763(3) 0.5966(3) 0.2239(2) 0.097(4) Uani 0.25 1 d . . . A -1
H36 H 1.100375 0.628737 0.205731 0.116 Uiso 0.25 1 calc R . . A -1
C37 C 1.0214(3) 0.5786(3) 0.2241(2) 0.102(4) Uani 0.25 1 d . . . A -1
H37 H 1.008119 0.598585 0.205948 0.123 Uiso 0.25 1 calc R . . A -1
C38 C 1.1540(3) 0.5836(4) 0.250000 0.135(4) Uani 0.5 2 d S T P A .
O39 O 1.17760(19) 0.5684(2) 0.28808(13) 0.121(2) Uani 0.5 1 d . . . A -1

loop_
_atom_site_aniso_label
_atom_site_aniso_U_11
_atom_site_aniso_U_22
_atom_site_aniso_U_33
_atom_site_aniso_U_23
_atom_site_aniso_U_13
_atom_site_aniso_U_12
Zr1 0.1132(5) 0.1405(6) 0.0228(4) -0.00218(18) 0.00006(18) 0.0695(4)
O2 0.107(3) 0.107(3) 0.153(7) 0.000 0.000 0.0537(13)
O3 0.141(4) 0.159(5) 0.039(3) 0.027(3) -0.011(2) 0.044(3)
O4 0.194(6) 0.253(8) 0.078(3) -0.032(3) -0.038(3) 0.157(6)
O11 0.110(2) 0.158(2) 0.0267(11) 0.0009(5) 0.0018(11) 0.0549(10)
C12 0.111(4) 0.112(4) 0.036(3) -0.011(3) -0.002(2) 0.043(3)
O13 0.165(2) 0.118(2) 0.0325(12) 0.0093(12) 0.0047(6) 0.0590(11)
C17 0.107(4) 0.116(4) 0.028(2) 0.004(2) 0.005(2) 0.044(3)
C16 0.152(8) 0.113(4) 0.0372(19) -0.002(2) 0.006(2) 0.056(4)
C15 0.134(8) 0.119(4) 0.0383(19) 0.003(2) 0.014(3) 0.053(4)
C14 0.126(5) 0.115(4) 0.032(2) 0.002(3) 0.004(3) 0.041(4)
C19 0.104(3) 0.122(5) 0.0322(18) 0.001(2) 0.004(2) 0.043(3)
C18 0.101(4) 0.130(4) 0.037(2) 0.005(2) 0.003(2) 0.048(3)
C20 0.108(4) 0.111(4) 0.0246(19) 0.000(2) 0.002(2) 0.041(3)
N22 0.109(5) 0.123(3) 0.0277(15) 0.0032(17) -0.0014(17) 0.050(3)
C23 0.108(4) 0.135(5) 0.036(3) -0.003(3) 0.003(2) 0.055(4)
C24 0.115(5) 0.150(6) 0.051(3) 0.012(3) 0.004(3) 0.065(5)
C25 0.109(5) 0.156(7) 0.042(3) 0.009(4) 0.006(3) 0.060(5)
C21 0.130(7) 0.120(4) 0.0289(19) -0.001(2) 0.005(2) 0.055(4)
C26 0.107(4) 0.124(4) 0.028(2) 0.005(2) 0.001(2) 0.046(3)
C27 0.096(4) 0.187(7) 0.026(2) 0.007(3) 0.001(2) 0.038(4)
C28 0.111(5) 0.183(7) 0.035(2) 0.009(3) -0.008(3) 0.036(5)
C29 0.095(4) 0.137(5) 0.032(2) -0.003(2) 0.000(2) 0.036(3)
N30 0.102(3) 0.126(4) 0.0297(19) 0.0045(17) 0.0026(17) 0.046(3)
C31 0.095(5) 0.114(6) 0.039(3) 0.000 0.000 0.033(4)
C32 0.091(5) 0.135(7) 0.036(3) 0.000 0.000 0.039(5)
C33 0.097(7) 0.17(4) 0.050(5) 0.01(3) -0.007(4) 0.06(4)
C34 0.133(9) 0.109(11) 0.040(4) 0.006(5) -0.005(4) 0.048(8)
C35 0.110(5) 0.143(7) 0.026(3) 0.000 0.000 0.053(5)
C36 0.101(8) 0.121(9) 0.045(5) 0.008(5) 0.007(5) 0.037(7)
C37 0.109(9) 0.143(11) 0.045(5) 0.013(6) 0.010(5) 0.055(8)
C38 0.098(4) 0.237(17) 0.032(3) 0.000 0.000 0.057(13)
O39 0.113(3) 0.161(5) 0.0367(16) -0.0117(19) 0.0036(17) 0.030(3)

loop_
_atom_type_symbol
_atom_type_description
_atom_type_scat_dispersion_real
_atom_type_scat_dispersion_imag
_atom_type_scat_source
C C 0.0181 0.0091 'International Tables Vol C Tables 4.2.6.8 and 6.1.1.4'
H H 0.0000 0.0000 'International Tables Vol C Tables 4.2.6.8 and 6.1.1.4'
N N 0.0311 0.0180 'International Tables Vol C Tables 4.2.6.8 and 6.1.1.4'
O O 0.0492 0.0322 'International Tables Vol C Tables 4.2.6.8 and 6.1.1.4'
Zr Zr -0.1862 2.2449 'International Tables Vol C Tables 4.2.6.8 and 6.1.1.4'

loop_
_geom_angle_atom_site_label_1
_geom_angle_atom_site_label_2
_geom_angle_atom_site_label_3
_geom_angle
_geom_angle_site_symmetry_1
_geom_angle_site_symmetry_3
O2 Zr1 O4 144.5(2) . .
O2 Zr1 O11 78.7(2) . .
O3 Zr1 O2 70.30(19) . .
O3 Zr1 O4 87.0(3) . .
O3 Zr1 O11 141.44(16) . .
O11 Zr1 O4 107.03(19) . .
C12 O11 Zr1 127.8(3) . .
O11 C12 C14 116.7(4) . .
O13 C12 O11 127.5(5) . .
O13 C12 C14 115.1(5) . .
C16 C17 C20 119.2(5) . .
C18 C17 C16 120.2(4) . .
C18 C17 C20 120.5(5) . .
C17 C16 H16 120.6 . .
C17 C16 C15 118.9(5) . .
C15 C16 H16 120.6 . .
C16 C15 H15 119.5 . .
C14 C15 C16 121.0(5) . .
C14 C15 H15 119.5 . .
C15 C14 C12 119.2(5) . .
C19 C14 C12 121.1(5) . .
C19 C14 C15 119.7(4) . .
C14 C19 H19 119.7 . .
C14 C19 C18 120.5(5) . .
C18 C19 H19 119.7 . .
C17 C18 C19 119.7(5) . .
C17 C18 H18 120.2 . .
C19 C18 H18 120.2 . .
C21 C20 C17 116.6(4) . .
C26 C20 C17 119.4(4) . .
C26 C20 C21 124.0(4) . .
C23 N22 C21 110.1(4) . .
N22 C23 C24 107.2(4) . .
C23 C24 H24 125.9 . .
C25 C24 C23 108.2(5) . .
C25 C24 H24 125.9 . .
C24 C25 H25 125.6 . .
C24 C25 C21 108.7(4) . .
C21 C25 H25 125.6 . .
C20 C21 C25 134.1(5) . .
N22 C21 C20 118.3(4) . .
N22 C21 C25 105.7(4) . .
C20 C26 C27 128.4(4) . .
C20 C26 N30 124.6(5) . .
N30 C26 C27 106.9(4) . .
C26 C27 H27 125.4 . .
C28 C27 C26 109.3(4) . .
C28 C27 H27 125.4 . .
C27 C28 H28 126.4 . .
C27 C28 C29 107.1(5) . .
C29 C28 H28 126.4 . .
N30 C29 C28 107.8(4) . .
N30 C29 C31 125.1(5) . .
C31 C29 C28 127.2(6) . .
C29 N30 C26 109.0(4) . .
C29 C31 C32 116.6(4) . .
C33 C32 C31 120.1(5) . .
C37 C32 C31 120.6(6) . .
C37 C32 C33 119.4(6) . .
C32 C33 H33 119.9 . .
C34 C33 C32 120.2(5) . .
C34 C33 H33 119.9 . .
C33 C34 H34 120.3 . .
C33 C34 C35 119.4(6) . .
C35 C34 H34 120.3 . .
C34 C35 C38 105.6(6) . 21
C34 C35 C38 116.6(6) . .
C35 C35 C34 52.7(4) 21 .
C35 C35 C36 143.0(2) 21 .
C35 C35 C38 75.0(4) 21 .
C35 C35 C38 62.1(5) 21 21
C36 C35 C34 120.1(6) . .
C36 C35 C38 133.4(6) . 21
C36 C35 C38 123.3(5) . .
C38 C35 C38 12.9(8) . 21
C35 C36 H36 119.9 . .
C35 C36 C37 120.1(6) . .
C37 C36 H36 119.9 . .
C32 C37 C36 120.8(7) . .
C32 C37 H37 119.6 . .
C36 C37 H37 119.6 . .
C35 C38 C35 42.9(5) . 21
C38 C38 C35 62.1(5) 21 21
C38 C38 C35 105.0(4) 21 .
C38 C38 O39 109.2(6) 21 12
C38 C38 O39 55.9(4) 21 .
C38 C38 O39 109.2(6) 21 21
O39 C38 C35 112.6(6) 21 .
O39 C38 C35 125.6(4) 12 21
O39 C38 C35 125.6(4) 21 21
O39 C38 C35 112.6(6) 12 .
O39 C38 C35 96.5(6) . 21
O39 C38 C35 123.8(4) . .
O39 C38 O39 123.6(8) 12 .
O39 C38 O39 108.3(8) 21 12
O39 C38 O39 53.3(5) 21 .

loop_
_geom_bond_atom_site_label_1
_geom_bond_atom_site_label_2
_geom_bond_distance
_geom_bond_site_symmetry_2
Zr1 O2 2.132(3) .
Zr1 O3 2.128(5) .
Zr1 O4 2.186(7) .
Zr1 O11 2.185(2) .
O11 C12 1.385(6) .
C12 O13 1.373(6) .
C12 C14 1.484(7) .
C17 C16 1.397(6) .
C17 C18 1.388(6) .
C17 C20 1.499(6) .
C16 H16 0.9500 .
C16 C15 1.406(5) .
C15 H15 0.9500 .
C15 C14 1.379(7) .
C14 C19 1.377(6) .
C19 H19 0.9500 .
C19 C18 1.406(5) .
C18 H18 0.9500 .
C20 C21 1.407(7) .
C20 C26 1.395(7) .
N22 C23 1.363(7) .
N22 C21 1.401(5) .
C23 C24 1.420(7) .
C24 H24 0.9500 .
C24 C25 1.365(8) .
C25 H25 0.9500 .
C25 C21 1.422(7) .
C26 C27 1.405(7) .
C26 N30 1.404(5) .
C27 H27 0.9500 .
C27 C28 1.366(8) .
C28 H28 0.9500 .
C28 C29 1.438(6) .
C29 N30 1.365(7) .
C29 C31 1.404(6) .
C31 C32 1.500(10) .
C32 C33 1.410(7) .
C32 C37 1.370(7) .
C33 H33 0.9500 .
C33 C34 1.385(8) .
C34 H34 0.9500 .
C34 C35 1.404(7) .
C35 C35 1.146(14) 21
C35 C36 1.378(7) .
C35 C38 1.488(10) .
C35 C38 1.626(11) 21
C36 H36 0.9500 .
C36 C37 1.390(8) .
C37 H37 0.9500 .
C38 C38 0.38(2) 21
C38 O39 1.205(7) 21
C38 O39 1.375(8) .
C38 O39 1.205(7) 12

loop_
_geom_torsion_atom_site_label_1
_geom_torsion_atom_site_label_2
_geom_torsion_atom_site_label_3
_geom_torsion_atom_site_label_4
_geom_torsion
_geom_torsion_site_symmetry_1
_geom_torsion_site_symmetry_4
Zr1 O11 C12 O13 10.8(9) . .
Zr1 O11 C12 C14 -158.9(3) . .
O11 C12 C14 C15 175.8(4) . .
O11 C12 C14 C19 -1.7(7) . .
C12 C14 C19 C18 177.4(5) . .
O13 C12 C14 C15 4.7(7) . .
O13 C12 C14 C19 -172.7(4) . .
C17 C16 C15 C14 0.00(3) . .
C17 C20 C21 N22 174.2(4) . .
C17 C20 C21 C25 -24.0(8) . .
C17 C20 C26 C27 -7.9(8) . .
C17 C20 C26 N30 168.4(4) . .
C16 C17 C18 C19 -0.01(6) . .
C16 C17 C20 C21 -47.5(6) . .
C16 C17 C20 C26 133.7(5) . .
C16 C15 C14 C12 -177.4(5) . .
C16 C15 C14 C19 0.01(6) . .
C15 C14 C19 C18 -0.02(9) . .
C14 C19 C18 C17 0.01(8) . .
C18 C17 C16 C15 0.00(3) . .
C18 C17 C20 C21 129.2(5) . .
C18 C17 C20 C26 -49.7(6) . .
C20 C17 C16 C15 176.7(4) . .
C20 C17 C18 C19 -176.7(4) . .
C20 C26 C27 C28 176.8(6) . .
C20 C26 N30 C29 -177.0(6) . .
N22 C23 C24 C25 -0.01(5) . .
C23 N22 C21 C20 166.5(5) . .
C23 N22 C21 C25 -0.02(5) . .
C23 C24 C25 C21 0.00(2) . .
C24 C25 C21 C20 -163.3(6) . .
C24 C25 C21 N22 0.01(2) . .
C21 C20 C26 C27 173.4(4) . .
C21 C20 C26 N30 -10.3(8) . .
C21 N22 C23 C24 0.02(6) . .
C26 C20 C21 N22 -7.0(8) . .
C26 C20 C21 C25 154.7(5) . .
C26 C27 C28 C29 0.00(2) . .
C27 C26 N30 C29 0.00(5) . .
C27 C28 C29 N30 0.00(2) . .
C27 C28 C29 C31 178.8(7) . .
C28 C29 N30 C26 0.00(5) . .
C28 C29 C31 C32 2.8(10) . .
C29 C31 C32 C33 55.2(8) . .
C29 C31 C32 C37 -124.8(6) . .
N30 C26 C27 C28 0.00(4) . .
N30 C29 C31 C32 -178.6(5) . .
C31 C29 N30 C26 -178.8(7) . .
C31 C32 C33 C34 180.0(4) . .
C31 C32 C37 C36 -180.0(4) . .
C32 C33 C34 C35 -0.01(3) . .
C33 C32 C37 C36 0.01(7) . .
C33 C34 C35 C35 -136.0(3) . 21
C33 C34 C35 C36 0.02(6) . .
C33 C34 C35 C38 -170.5(3) . 21
C33 C34 C35 C38 -177.8(3) . .
C34 C35 C36 C37 -0.01(9) . .
C34 C35 C38 C35 33.3(3) . 21
C34 C35 C38 C38 33.3(3) . 21
C34 C35 C38 O39 -25.4(9) . .
C34 C35 C38 O39 151.9(6) . 12
C34 C35 C38 O39 -85.4(8) . 21
C35 C35 C36 C37 66.7(5) 21 .
C35 C35 C38 C38 0.000(0) 21 21
C35 C35 C38 O39 -58.7(7) 21 .
C35 C35 C38 O39 -118.6(7) 21 21
C35 C35 C38 O39 118.6(7) 21 12
C35 C36 C37 C32 0.00(9) . .
C36 C35 C38 C35 -144.4(3) . 21
C36 C35 C38 C38 -144.4(3) . 21
C36 C35 C38 O39 -25.8(9) . 12
C36 C35 C38 O39 156.9(6) . .
C36 C35 C38 O39 96.9(6) . 21
C37 C32 C33 C34 0.00(3) . .
C38 C35 C36 C37 167.3(6) 21 .
C38 C35 C36 C37 177.6(4) . .
C38 C35 C38 C35 0.000(0) 21 21
C38 C35 C38 O39 118.6(7) 21 12
C38 C35 C38 O39 -58.7(7) 21 .
C38 C35 C38 O39 -118.6(7) 21 21
